data_2016888
loop_
_publ_author_name
'Drebushchak, Tatiana N.'
'Chukanov, Nikita V.'
'Boldyreva, Elena V.'

_publ_section_title
;
 Two polymorphs of chlorpropamide: the \d-form and the high-temperature
 \e-form
;
_journal_coeditor_code TR3050
_journal_issue 12
_journal_name_full 'Acta Crystallographica Section C'
_journal_page_first o623
_journal_page_last o625
_journal_paper_doi 10.1107/S0108270108034550
_journal_volume 64
_journal_year 2008
_chemical_formula_iupac 'C10 H13 Cl N2 O3 S'
_chemical_formula_moiety 'C10 H13 Cl N2 O3 S'
_chemical_formula_sum 'C10 H13 Cl N2 O3 S'
_chemical_formula_weight 276.73
_chemical_melting_point 401
_chemical_name_common 'chlorpropamide, \e-form'
_chemical_name_systematic
;
4-chloro-<i>N</i>-((propylaminocarbonyl)benzenesulfonamide
;
_space_group_IT_number 33
_symmetry_cell_setting orthorhombic
_symmetry_space_group_name_Hall 'P 2c -2n'
_symmetry_space_group_name_H-M 'P n a 21'
_atom_sites_solution_hydrogens geom
_atom_sites_solution_primary direct
_atom_sites_solution_secondary difmap
_audit_creation_method SHELXL97
_cell_angle_alpha 90.00
_cell_angle_beta 90.00
_cell_angle_gamma 90.00
_cell_formula_units_Z 4
_cell_length_a 19.9121(10)
_cell_length_b 7.3459(4)
_cell_length_c 9.1384(4)
_cell_measurement_reflns_used 2528
_cell_measurement_temperature 295(2)
_cell_measurement_theta_max 29.0754
_cell_measurement_theta_min 2.9499
_cell_volume 1336.69(12)
_computing_cell_refinement 'CrysAlis RED (Oxford Diffraction, 2008)'
_computing_data_collection 'CrysAlis CCD (Oxford Diffraction, 2008)'
_computing_data_reduction 'CrysAlis RED (Oxford Diffraction, 2008)'
_computing_molecular_graphics
;
ORTEP-3 for Windows (Farrugia, 1997) and Mercury (Macrae <i>et al.</i>,
2006)
;
_computing_publication_material
;
SHELXL97 (Sheldrick, 2008), WinGX (Farrugia, 1999) and publCIF
(Westrip, 2007)
;
_computing_structure_refinement 'SHELXL97 (Sheldrick, 2008)'
_computing_structure_solution 'SHELXS97 (Sheldrick, 2008)'
_diffrn_ambient_temperature 295(2)
_diffrn_detector_area_resol_mean 10.3457
_diffrn_measured_fraction_theta_full 0.997
_diffrn_measured_fraction_theta_max 0.997
_diffrn_measurement_device_type 'Oxford Diffraction KM4 CCD'
_diffrn_measurement_method \w
_diffrn_radiation_monochromator graphite
_diffrn_radiation_source 'Enhance (Mo) X-ray Source'
_diffrn_radiation_type MoK\a
_diffrn_radiation_wavelength 0.71073
_diffrn_reflns_av_R_equivalents 0.0338
_diffrn_reflns_av_sigmaI/netI 0.0562
_diffrn_reflns_limit_h_max 21
_diffrn_reflns_limit_h_min -24
_diffrn_reflns_limit_k_max 8
_diffrn_reflns_limit_k_min -7
_diffrn_reflns_limit_l_max 10
_diffrn_reflns_limit_l_min -11
_diffrn_reflns_number 6456
_diffrn_reflns_theta_full 25.67
_diffrn_reflns_theta_max 25.67
_diffrn_reflns_theta_min 2.96
_exptl_absorpt_coefficient_mu 0.440
_exptl_absorpt_correction_T_max 0.9869
_exptl_absorpt_correction_T_min 0.8934
_exptl_absorpt_correction_type multi-scan
_exptl_absorpt_process_details 'CrysAlis RED (Oxford Diffraction, 2008)'
_exptl_crystal_colour colourless
_exptl_crystal_density_diffrn 1.375
_exptl_crystal_density_method 'not measured'
_exptl_crystal_description plate
_exptl_crystal_F_000 576
_exptl_crystal_size_max 0.40
_exptl_crystal_size_mid 0.15
_exptl_crystal_size_min 0.03
_refine_diff_density_max 0.332
_refine_diff_density_min -0.263
_refine_ls_abs_structure_details 'Flack (1983), with 1102 Friedel pairs'
_refine_ls_abs_structure_Flack 0.07(8)
_refine_ls_extinction_method none
_refine_ls_goodness_of_fit_ref 0.874
_refine_ls_hydrogen_treatment constr
_refine_ls_matrix_type full
_refine_ls_number_parameters 155
_refine_ls_number_reflns 2447
_refine_ls_number_restraints 1
_refine_ls_restrained_S_all 0.874
_refine_ls_R_factor_all 0.0644
_refine_ls_R_factor_gt 0.0347
_refine_ls_shift/su_max 0.000
_refine_ls_shift/su_mean 0.000
_refine_ls_structure_factor_coef Fsqd
_refine_ls_weighting_details 'calc w = 1/[\s^2^(Fo^2^)+(0.0453P)^2^] where P=(Fo^2^+2Fc^2^)/3'
_refine_ls_weighting_scheme calc
_refine_ls_wR_factor_gt 0.0749
_refine_ls_wR_factor_ref 0.0803
_reflns_number_gt 1556
_reflns_number_total 2447
_reflns_threshold_expression I>2\s(I)
_cod_data_source_file tr3050.cif
_cod_data_source_block e-form
_cod_database_code 2016888
_cod_database_fobs_code 2016888

loop_
_symmetry_equiv_pos_as_xyz
'x, y, z'
'-x, -y, z+1/2'
'x+1/2, -y+1/2, z'
'-x+1/2, y+1/2, z+1/2'

loop_
_atom_site_type_symbol
_atom_site_label
_atom_site_fract_x
_atom_site_fract_y
_atom_site_fract_z
_atom_site_U_iso_or_equiv
_atom_site_adp_type
_atom_site_calc_flag
_atom_site_refinement_flags
_atom_site_occupancy
C C1 0.28064(17) 0.3459(5) 0.4054(5) 0.0664(10) Uani d . 1
C C2 0.3165(2) 0.3293(5) 0.2769(4) 0.0656(11) Uani d . 1
H H2 0.3165 0.4229 0.2083 0.079 Uiso calc R 1
C C3 0.35196(19) 0.1731(5) 0.2520(4) 0.0618(10) Uani d . 1
H H3 0.3764 0.1601 0.1659 0.074 Uiso calc R 1
C C4 0.35178(16) 0.0354(5) 0.3534(3) 0.0456(8) Uani d . 1
C C5 0.31681(17) 0.0525(5) 0.4813(4) 0.0634(10) Uani d . 1
H H5 0.3173 -0.0404 0.5504 0.076 Uiso calc R 1
C C6 0.2804(2) 0.2111(6) 0.5065(4) 0.0762(13) Uani d . 1
H H6 0.2560 0.2245 0.5925 0.091 Uiso calc R 1
C C7 0.50857(15) 0.0304(4) 0.3303(3) 0.0424(7) Uani d . 1
C C8 0.59407(17) 0.2667(4) 0.3088(4) 0.0573(9) Uani d . 1
H H8A 0.6344 0.2729 0.2494 0.069 Uiso calc R 1
H H8B 0.6074 0.2325 0.4071 0.069 Uiso calc R 1
C C9 0.5622(2) 0.4508(5) 0.3133(6) 0.0958(14) Uani d . 1
H H9A 0.5222 0.4456 0.3738 0.115 Uiso calc R 1
H H9B 0.5486 0.4852 0.2152 0.115 Uiso calc R 1
C C10 0.6087(3) 0.5920(7) 0.3728(7) 0.141(3) Uani d . 1
H H10A 0.6131 0.5764 0.4767 0.170 Uiso calc R 1
H H10B 0.5910 0.7108 0.3525 0.170 Uiso calc R 1
H H10C 0.6520 0.5796 0.3275 0.170 Uiso calc R 1
N N1 0.46851(13) -0.0948(4) 0.2541(3) 0.0469(7) Uani d . 1
H H1N 0.4823 -0.1353 0.1710 0.056 Uiso calc R 1
N N2 0.54965(13) 0.1249(4) 0.2493(3) 0.0480(7) Uani d . 1
H H2N 0.5508 0.1034 0.1568 0.058 Uiso calc R 1
O O1 0.36688(11) -0.2571(3) 0.19618(19) 0.0549(6) Uani d . 1
O O2 0.40594(11) -0.2620(3) 0.4524(2) 0.0527(6) Uani d . 1
O O3 0.50327(11) 0.0410(3) 0.4653(2) 0.0604(6) Uani d . 1
S S1 0.39692(4) -0.16578(10) 0.31776(7) 0.0446(2) Uani d . 1
Cl Cl1 0.23596(6) 0.54549(16) 0.43487(18) 0.1049(5) Uani d . 1

loop_
_atom_site_aniso_label
_atom_site_aniso_U_11
_atom_site_aniso_U_22
_atom_site_aniso_U_33
_atom_site_aniso_U_12
_atom_site_aniso_U_13
_atom_site_aniso_U_23
C1 0.053(2) 0.058(3) 0.089(3) -0.007(2) 0.010(2) 0.000(2)
C2 0.085(3) 0.053(3) 0.059(3) 0.001(2) 0.006(2) 0.0134(19)
C3 0.081(3) 0.058(3) 0.0460(17) 0.002(2) 0.0147(18) 0.005(2)
C4 0.0494(18) 0.046(2) 0.042(2) -0.0117(16) 0.0007(14) 0.0002(14)
C5 0.066(2) 0.063(3) 0.060(2) 0.006(2) 0.0237(19) 0.0143(19)
C6 0.070(3) 0.083(3) 0.076(3) 0.009(2) 0.030(2) -0.001(2)
C7 0.0459(17) 0.0469(19) 0.0345(17) -0.0024(16) -0.0046(16) 0.0052(19)
C8 0.064(2) 0.062(2) 0.0460(16) -0.0154(18) -0.0071(18) 0.000(2)
C9 0.111(3) 0.061(3) 0.115(3) -0.002(2) -0.052(3) -0.022(3)
C10 0.176(6) 0.060(3) 0.188(7) -0.009(3) -0.076(5) -0.020(3)
N1 0.0483(16) 0.0580(19) 0.0343(12) -0.0063(14) 0.0049(11) -0.0089(13)
N2 0.0567(17) 0.0551(19) 0.0324(12) -0.0096(15) 0.0025(12) 0.0006(13)
O1 0.0651(16) 0.0533(15) 0.0463(13) -0.0137(12) -0.0049(11) -0.0085(11)
O2 0.0691(14) 0.0504(14) 0.0385(12) -0.0019(12) -0.0021(11) 0.0126(11)
O3 0.0733(14) 0.0879(18) 0.0201(11) -0.0272(14) -0.0005(11) -0.0042(12)
S1 0.0537(4) 0.0471(4) 0.0331(3) -0.0078(4) -0.0019(4) 0.0032(5)
Cl1 0.0872(7) 0.0628(7) 0.1647(13) 0.0110(6) 0.0415(8) -0.0064(8)

loop_
_atom_type_symbol
_atom_type_description
_atom_type_scat_dispersion_real
_atom_type_scat_dispersion_imag
_atom_type_scat_source
C C 0.0033 0.0016 'International Tables Vol C Tables 4.2.6.8 and 6.1.1.4'
H H 0.0000 0.0000 'International Tables Vol C Tables 4.2.6.8 and 6.1.1.4'
N N 0.0061 0.0033 'International Tables Vol C Tables 4.2.6.8 and 6.1.1.4'
O O 0.0106 0.0060 'International Tables Vol C Tables 4.2.6.8 and 6.1.1.4'
S S 0.1246 0.1234 'International Tables Vol C Tables 4.2.6.8 and 6.1.1.4'
Cl Cl 0.1484 0.1585 'International Tables Vol C Tables 4.2.6.8 and 6.1.1.4'

loop_
_geom_angle_atom_site_label_1
_geom_angle_atom_site_label_2
_geom_angle_atom_site_label_3
_geom_angle
C6 C1 C2 121.2(4)
C6 C1 Cl1 120.7(3)
C2 C1 Cl1 118.2(3)
C3 C2 C1 118.9(3)
C3 C2 H2 120.6
C1 C2 H2 120.6
C2 C3 C4 120.4(3)
C2 C3 H3 119.8
C4 C3 H3 119.8
C5 C4 C3 120.8(3)
C5 C4 S1 119.7(3)
C3 C4 S1 119.5(2)
C4 C5 C6 119.0(3)
C4 C5 H5 120.5
C6 C5 H5 120.5
C1 C6 C5 119.9(3)
C1 C6 H6 120.1
C5 C6 H6 120.1
O3 C7 N2 125.8(3)
O3 C7 N1 119.1(3)
N2 C7 N1 115.1(3)
N2 C8 C9 113.3(3)
N2 C8 H8A 108.9
C9 C8 H8A 108.9
N2 C8 H8B 108.9
C9 C8 H8B 108.9
H8A C8 H8B 107.7
C8 C9 C10 112.1(4)
C8 C9 H9A 109.2
C10 C9 H9A 109.2
C8 C9 H9B 109.2
C10 C9 H9B 109.2
H9A C9 H9B 107.9
C9 C10 H10A 109.5
C9 C10 H10B 109.5
H10A C10 H10B 109.5
C9 C10 H10C 109.5
H10A C10 H10C 109.5
H10B C10 H10C 109.5
C7 N1 S1 122.1(2)
C7 N1 H1N 119.0
S1 N1 H1N 119.0
C7 N2 C8 123.0(3)
C7 N2 H2N 118.5
C8 N2 H2N 118.5
O1 S1 O2 119.32(13)
O1 S1 N1 103.84(13)
O2 S1 N1 110.87(14)
O1 S1 C4 108.92(14)
O2 S1 C4 108.64(13)
N1 S1 C4 104.17(14)

loop_
_geom_bond_atom_site_label_1
_geom_bond_atom_site_label_2
_geom_bond_distance
C1 C6 1.354(5)
C1 C2 1.380(5)
C1 Cl1 1.736(4)
C2 C3 1.367(5)
C2 H2 0.9300
C3 C4 1.372(4)
C3 H3 0.9300
C4 C5 1.366(4)
C4 S1 1.760(4)
C5 C6 1.391(5)
C5 H5 0.9300
C6 H6 0.9300
C7 O3 1.241(4)
C7 N2 1.304(4)
C7 N1 1.403(4)
C8 N2 1.470(4)
C8 C9 1.494(5)
C8 H8A 0.9700
C8 H8B 0.9700
C9 C10 1.492(6)
C9 H9A 0.9700
C9 H9B 0.9700
C10 H10A 0.9600
C10 H10B 0.9600
C10 H10C 0.9600
N1 S1 1.626(3)
N1 H1N 0.8600
N2 H2N 0.8600
O1 S1 1.429(2)
O2 S1 1.430(2)

loop_
_geom_hbond_atom_site_label_D
_geom_hbond_atom_site_label_H
_geom_hbond_atom_site_label_A
_geom_hbond_site_symmetry_A
_geom_hbond_distance_DH
_geom_hbond_distance_HA
_geom_hbond_distance_DA
_geom_hbond_angle_DHA
_geom_hbond_publ_flag
N1 H1N O3 2_654 0.86 2.02 2.727(3) 138 no
N2 H2N O2 2_654 0.86 2.36 3.026(3) 134 no
N2 H2N O3 2_654 0.86 2.31 3.054(3) 145 no

loop_
_geom_torsion_atom_site_label_1
_geom_torsion_atom_site_label_2
_geom_torsion_atom_site_label_3
_geom_torsion_atom_site_label_4
_geom_torsion
_geom_torsion_publ_flag
C6 C1 C2 C3 0.3(6) ?
Cl1 C1 C2 C3 180.0(3) ?
C1 C2 C3 C4 0.0(6) ?
C2 C3 C4 C5 -0.7(5) ?
C2 C3 C4 S1 179.1(3) ?
C3 C4 C5 C6 0.9(5) ?
S1 C4 C5 C6 -178.8(3) ?
C2 C1 C6 C5 0.0(6) ?
Cl1 C1 C6 C5 -179.7(3) ?
C4 C5 C6 C1 -0.6(6) ?
N2 C8 C9 C10 -179.4(4) no
O3 C7 N1 S1 25.3(4) no
N2 C7 N1 S1 -155.7(2) no
O3 C7 N2 C8 -3.0(5) no
N1 C7 N2 C8 178.0(3) no
C9 C8 N2 C7 -88.9(5) no
C7 N1 S1 O1 168.1(2) no
C7 N1 S1 O2 -62.6(3) no
C7 N1 S1 C4 54.1(3) no
C5 C4 S1 O1 114.0(3) no
C3 C4 S1 O1 -65.8(3) no
C5 C4 S1 O2 -17.4(3) no
C3 C4 S1 O2 162.8(3) no
C5 C4 S1 N1 -135.7(3) no
C3 C4 S1 N1 44.6(3) no

loop_
_cod_related_entry_id
_cod_related_entry_database
_cod_related_entry_code
1 ChemSpider 2626
